data_7002353
loop_
_publ_author_name
'Bugly\'o, P\'eter'
'Farkas, Etelka'

_publ_section_title
;
 Novel half-sandwich Ru(II)-hydroxamate complexes: synthesis,
 characterization and equilibrium study in aqueous solution
;
_journal_issue 38
_journal_name_full 'Dalton Transactions'
_journal_page_first 8063
_journal_page_last 8070
_journal_paper_doi 10.1039/b908173a
_journal_year 2009
_chemical_formula_moiety 'C36 H40 F6 N2 O10 Ru2 S2'
_chemical_formula_sum 'C36 H40 F6 N2 O10 Ru2 S2'
_chemical_formula_weight 1040.96
_space_group_IT_number 14
_symmetry_cell_setting monoclinic
_symmetry_space_group_name_Hall '-P 2yn'
_symmetry_space_group_name_H-M 'P 1 21/n 1'
_audit_creation_date 2009-06-11T14:48:44-00:00
_audit_creation_method 'WinGX routine CIF_UPDATE'
_cell_angle_alpha 90
_cell_angle_beta 92.528(10)
_cell_angle_gamma 90
_cell_formula_units_Z 4
_cell_length_a 11.4868(10)
_cell_length_b 16.8356(10)
_cell_length_c 21.3938(10)
_cell_measurement_reflns_used 25
_cell_measurement_temperature 293(2)
_cell_measurement_theta_max 16.47
_cell_measurement_theta_min 9.37
_cell_volume 4133.3(5)
_computing_cell_refinement 'MACH3/PC (Enraf Nonius, 1996)'
_computing_data_collection 'MACH3/PC (Enraf Nonius, 1996)'
_computing_data_reduction 'XCAD4 (Harms & Wocadlo, 1995)'
_computing_molecular_graphics 'Ortep-3 for Windows (Farrugia, 1997)'
_computing_publication_material 'WinGX publication routines (Farrugia, 1999)'
_computing_structure_refinement 'SHELXL-97 (Sheldrick, 1997)'
_computing_structure_solution 'SIR92 (Giacovazzo et al, 1993)'
_diffrn_measured_fraction_theta_full 0.991
_diffrn_measured_fraction_theta_max 0.991
_diffrn_measurement_device '\k-geometry diffractometer'
_diffrn_measurement_device_type 'Enraf Nonius MACH3'
_diffrn_measurement_method 'non-profiled omega/2theta scans'
_diffrn_radiation_probe x-ray
_diffrn_radiation_type MoK\a
_diffrn_radiation_wavelength 0.71073
_diffrn_reflns_av_R_equivalents 0.0313
_diffrn_reflns_limit_h_max 13
_diffrn_reflns_limit_h_min -5
_diffrn_reflns_limit_k_max 20
_diffrn_reflns_limit_k_min -7
_diffrn_reflns_limit_l_max 25
_diffrn_reflns_limit_l_min -25
_diffrn_reflns_number 8140
_diffrn_reflns_theta_full 25.33
_diffrn_reflns_theta_max 25.33
_diffrn_reflns_theta_min 2.05
_diffrn_standards_decay_% 8
_diffrn_standards_interval_count 103
_diffrn_standards_interval_time 60
_diffrn_standards_number 3
_exptl_absorpt_coefficient_mu 0.915
_exptl_absorpt_correction_T_max 0.8347
_exptl_absorpt_correction_T_min 0.7291
_exptl_absorpt_correction_type psi-scan
_exptl_absorpt_process_details
;
North A.C.T., Phillips D.C. & Mathews F.S. (1968) Acta. Cryst. A24, 351
Number of psi-scan sets used was 4
Theta correction was applied.
Averaged transmission function was used.
Fourier smoothing - Window value 5
;
_exptl_crystal_colour yellow
_exptl_crystal_density_diffrn 1.673
_exptl_crystal_density_method 'not measured'
_exptl_crystal_description prism
_exptl_crystal_F_000 2096
_exptl_crystal_size_max 0.24
_exptl_crystal_size_mid 0.2
_exptl_crystal_size_min 0.18
_refine_diff_density_max 0.977
_refine_diff_density_min -0.728
_refine_ls_extinction_method none
_refine_ls_goodness_of_fit_ref 1.142
_refine_ls_hydrogen_treatment mixed
_refine_ls_matrix_type full
_refine_ls_number_parameters 535
_refine_ls_number_reflns 7480
_refine_ls_number_restraints 4
_refine_ls_restrained_S_all 1.148
_refine_ls_R_factor_gt 0.0744
_refine_ls_shift/su_max 0.001
_refine_ls_structure_factor_coef Fsqd
_refine_ls_weighting_details 'calc w=1/[\s^2^(Fo^2^)+(0.0395P)^2^+0.0000P] where P=(Fo^2^+2Fc^2^)/3'
_refine_ls_weighting_scheme calc
_refine_ls_wR_factor_ref 0.1419
_reflns_number_gt 4215
_reflns_number_total 7480
_reflns_threshold_expression >2sigma(I)
_cod_data_source_file b908173a.txt
_cod_data_source_block 2
_cod_database_code 7002353

loop_
_symmetry_equiv_pos_as_xyz
'x, y, z'
'-x+1/2, y+1/2, -z+1/2'
'-x, -y, -z'
'x-1/2, -y-1/2, z-1/2'

loop_
_atom_site_label
_atom_site_type_symbol
_atom_site_fract_x
_atom_site_fract_y
_atom_site_fract_z
_atom_site_U_iso_or_equiv
_atom_site_adp_type
_atom_site_occupancy
_atom_site_calc_flag
_atom_site_refinement_flags
_atom_site_disorder_group
_atom_site_disorder_assembly
C1 C 0.0196(8) 0.2254(5) 0.4980(4) 0.041(2) Uani 1 d . . .
C2 C -0.0966(9) 0.2322(6) 0.5119(5) 0.056(3) Uani 1 d . . .
H2A H -0.1552 0.2098 0.4862 0.068 Uiso 1 calc . . .
C3 C -0.1216(10) 0.2727(7) 0.5640(5) 0.069(3) Uani 1 d . . .
H3 H -0.199 0.2794 0.5739 0.083 Uiso 1 calc . . .
C4 C -0.0371(15) 0.3034(8) 0.6021(6) 0.101(5) Uani 1 d . . .
H4 H -0.0572 0.3313 0.6376 0.121 Uiso 1 calc . . .
C5 C 0.0758(14) 0.2947(9) 0.5900(6) 0.119(6) Uani 1 d . . .
H5 H 0.1333 0.3137 0.6181 0.143 Uiso 1 calc . . .
C6 C 0.1064(10) 0.2573(7) 0.5352(6) 0.086(4) Uani 1 d . . .
H6 H 0.1838 0.2541 0.5244 0.103 Uiso 1 calc . . .
C7 C 0.0481(7) 0.1766(5) 0.4416(4) 0.037(2) Uani 1 d . . .
C11 C -0.2141(8) 0.2667(5) 0.3546(4) 0.042(2) Uani 1 d . . .
C12 C -0.1893(9) 0.3433(6) 0.3707(5) 0.062(3) Uani 1 d . . .
H12 H -0.1182 0.3658 0.3613 0.075 Uiso 1 calc . . .
C13 C -0.2719(12) 0.3875(7) 0.4012(6) 0.089(4) Uani 1 d . . .
H13 H -0.2565 0.4401 0.4122 0.106 Uiso 1 calc . . .
C14 C -0.3773(11) 0.3531(8) 0.4154(5) 0.077(4) Uani 1 d . . .
H14 H -0.4322 0.3827 0.4359 0.093 Uiso 1 calc . . .
C15 C -0.4009(9) 0.2766(8) 0.3994(6) 0.070(3) Uani 1 d . . .
H15 H -0.4724 0.254 0.408 0.084 Uiso 1 calc . . .
C16 C -0.3180(8) 0.2331(6) 0.3705(5) 0.063(3) Uani 1 d . . .
H16 H -0.3321 0.1799 0.3615 0.076 Uiso 1 calc . . .
C17 C -0.1200(8) 0.2219(5) 0.3251(4) 0.038(2) Uani 1 d . . .
C21 C 0.1911(9) -0.0339(5) 0.4140(5) 0.053(3) Uani 1 d . . .
C22 C 0.2211(8) -0.0274(5) 0.3513(5) 0.051(3) Uani 1 d . . .
H22 H 0.2963 -0.0111 0.3431 0.061 Uiso 1 calc . . .
C23 C 0.1456(9) -0.0439(5) 0.3014(5) 0.051(3) Uani 1 d . . .
H23 H 0.1716 -0.039 0.261 0.061 Uiso 1 calc . . .
C24 C 0.0277(10) -0.0683(5) 0.3099(5) 0.055(3) Uani 1 d . . .
C25 C -0.0047(9) -0.0736(5) 0.3721(5) 0.052(3) Uani 1 d . . .
H25 H -0.0806 -0.0887 0.3799 0.063 Uiso 1 calc . . .
C26 C 0.0726(10) -0.0572(5) 0.4230(5) 0.054(3) Uani 1 d . . .
H26 H 0.0466 -0.0615 0.4635 0.065 Uiso 1 calc . . .
C27 C 0.2754(12) -0.0190(8) 0.4659(7) 0.116(6) Uani 1 d D . .
H27 H 0.223 -0.0372 0.4978 0.128 Uiso 1 calc R . .
C28 C 0.2907(15) 0.0539(9) 0.4921(9) 0.198(11) Uani 1 d D . .
H28A H 0.3168 0.0482 0.5351 0.218 Uiso 1 calc R . .
H28B H 0.2182 0.0824 0.4898 0.218 Uiso 1 calc R . .
H28C H 0.348 0.0828 0.4699 0.218 Uiso 1 calc R . .
C29 C 0.3582(10) -0.0855(7) 0.4763(6) 0.094(4) Uani 1 d . . .
H29A H 0.4081 -0.0746 0.5125 0.104 Uiso 1 calc R . .
H29B H 0.4045 -0.0915 0.4403 0.104 Uiso 1 calc R . .
H29C H 0.3156 -0.1336 0.4829 0.104 Uiso 1 calc R . .
C30 C -0.0574(10) -0.0799(7) 0.2564(6) 0.090(4) Uani 1 d . . .
H30A H -0.0663 -0.1356 0.248 0.099 Uiso 1 calc R . .
H30B H -0.0296 -0.0537 0.2201 0.099 Uiso 1 calc R . .
H30C H -0.1312 -0.0577 0.2666 0.099 Uiso 1 calc R . .
C31 C 0.0561(8) 0.1949(5) 0.1638(4) 0.045(2) Uani 1 d . . .
C32 C 0.1342(9) 0.1312(5) 0.1788(4) 0.048(3) Uani 1 d . . .
H32 H 0.1162 0.0806 0.1639 0.057 Uiso 1 calc . . .
C33 C 0.2377(8) 0.1423(5) 0.2154(4) 0.043(2) Uani 1 d . . .
H33 H 0.2865 0.0993 0.224 0.051 Uiso 1 calc . . .
C34 C 0.2688(8) 0.2186(6) 0.2393(4) 0.043(2) Uani 1 d . . .
C35 C 0.1942(9) 0.2813(5) 0.2251(4) 0.047(3) Uani 1 d . . .
H35 H 0.2128 0.3317 0.2402 0.056 Uiso 1 calc . . .
C36 C 0.0893(8) 0.2702(6) 0.1879(4) 0.047(3) Uani 1 d . . .
H36 H 0.0414 0.3138 0.1792 0.056 Uiso 1 calc . . .
C37 C -0.0528(9) 0.1878(7) 0.1251(5) 0.065(3) Uani 1 d D . .
H37 H -0.1079 0.2282 0.1384 0.071 Uiso 1 calc R . .
C38 C -0.1084(11) 0.1077(9) 0.1298(6) 0.123(6) Uani 1 d D . .
H38A H -0.0599 0.0686 0.1112 0.135 Uiso 1 calc R . .
H38B H -0.1834 0.1084 0.1081 0.135 Uiso 1 calc R . .
H38C H -0.1175 0.0949 0.173 0.135 Uiso 1 calc R . .
C39 C -0.0262(12) 0.2029(10) 0.0555(5) 0.138(7) Uani 1 d . . .
H39A H -0.0083 0.258 0.0497 0.152 Uiso 1 calc R . .
H39B H -0.093 0.1888 0.0293 0.152 Uiso 1 calc R . .
H39C H 0.0392 0.1711 0.0445 0.152 Uiso 1 calc R . .
C40 C 0.3712(8) 0.2275(6) 0.2845(5) 0.066(3) Uani 1 d . . .
H40A H 0.4407 0.2349 0.2619 0.073 Uiso 1 calc R . .
H40B H 0.3789 0.1806 0.3099 0.073 Uiso 1 calc R . .
H40C H 0.3596 0.2728 0.3108 0.073 Uiso 1 calc R . .
C51 C 0.5839(15) 1.0196(14) 0.2462(9) 0.138(8) Uani 1 d . . .
C52 C 0.170(2) 0.4632(11) 0.4379(10) 0.136(7) Uani 1 d . . .
N1 N 0.1305(6) 0.2005(4) 0.4060(3) 0.0383(18) Uani 1 d D . .
N2 N -0.1304(6) 0.1452(4) 0.3139(4) 0.0415(19) Uani 1 d D . .
O1 O -0.0071(5) 0.1118(3) 0.4293(2) 0.0382(15) Uani 1 d . . .
O2 O 0.1583(5) 0.1527(3) 0.3557(2) 0.0354(14) Uani 1 d . . .
O3 O -0.0282(5) 0.2575(3) 0.3099(3) 0.0446(16) Uani 1 d . . .
O4 O -0.0343(5) 0.1046(3) 0.2914(3) 0.0354(14) Uani 1 d . . .
O11 O 0.7137(6) 1.0280(4) 0.3459(4) 0.076(2) Uani 1 d . . .
O12 O 0.5097(10) 1.0416(11) 0.3544(6) 0.215(7) Uani 1 d . . .
O13 O 0.5950(14) 0.9185(7) 0.3338(8) 0.258(9) Uani 1 d . . .
O21 O 0.2514(14) 0.4317(6) 0.3369(5) 0.186(6) Uani 1 d . . .
O22 O 0.3717(9) 0.4587(7) 0.4285(9) 0.221(8) Uani 1 d . . .
O23 O 0.2750(7) 0.3342(4) 0.4156(4) 0.093(3) Uani 1 d . . .
F11 F 0.5844(13) 1.0959(9) 0.2398(5) 0.217(7) Uani 1 d . . .
F12 F 0.6621(10) 0.9952(8) 0.2141(5) 0.200(5) Uani 1 d . . .
F13 F 0.4836(11) 0.9918(11) 0.2248(6) 0.264(8) Uani 1 d . . .
F21 F 0.1755(13) 0.4526(6) 0.4974(5) 0.195(6) Uani 1 d . . .
F22 F 0.1626(14) 0.5349(6) 0.4256(6) 0.261(9) Uani 1 d . . .
F23 F 0.0660(11) 0.4238(9) 0.4227(7) 0.221(6) Uani 1 d . . .
S1 S 0.6042(3) 0.9968(2) 0.32923(19) 0.0947(12) Uani 1 d . . .
S2 S 0.2743(3) 0.41372(17) 0.39675(16) 0.0695(9) Uani 1 d . . .
Ru1 Ru 0.09108(6) 0.18908(4) 0.26504(3) 0.0333(2) Uani 1 d . . .
Ru2 Ru 0.06871(6) 0.04317(4) 0.36156(3) 0.0344(2) Uani 1 d . . .
H1 H 0.161(6) 0.246(2) 0.401(4) 0.041 Uiso 1 d D . .
H2 H -0.186(5) 0.113(4) 0.319(4) 0.041 Uiso 1 d D . .

loop_
_atom_site_aniso_label
_atom_site_aniso_U_11
_atom_site_aniso_U_22
_atom_site_aniso_U_33
_atom_site_aniso_U_23
_atom_site_aniso_U_13
_atom_site_aniso_U_12
C1 0.058(6) 0.023(4) 0.043(6) -0.004(4) 0.013(5) -0.003(4)
C2 0.061(7) 0.051(6) 0.058(7) 0.002(5) 0.016(6) 0.012(5)
C3 0.075(8) 0.075(8) 0.060(8) -0.018(6) 0.034(7) 0.009(7)
C4 0.146(14) 0.077(9) 0.086(10) -0.034(8) 0.074(10) -0.018(10)
C5 0.141(13) 0.147(14) 0.074(9) -0.068(9) 0.048(9) -0.079(11)
C6 0.078(8) 0.104(10) 0.081(9) -0.055(8) 0.044(7) -0.051(8)
C7 0.035(5) 0.046(5) 0.029(5) 0.001(4) 0.004(4) 0.004(5)
C11 0.043(6) 0.044(5) 0.039(6) 0.001(4) 0.014(5) 0.013(5)
C12 0.066(7) 0.052(6) 0.072(8) 0.000(6) 0.035(6) 0.008(6)
C13 0.100(10) 0.059(8) 0.109(11) -0.003(7) 0.035(9) 0.037(7)
C14 0.066(8) 0.105(10) 0.062(8) 0.013(7) 0.031(7) 0.042(8)
C15 0.048(7) 0.090(9) 0.073(8) -0.003(7) 0.015(6) 0.018(7)
C16 0.043(6) 0.074(8) 0.073(8) -0.016(6) 0.013(6) 0.009(6)
C17 0.039(5) 0.034(5) 0.042(6) 0.001(4) 0.007(4) 0.008(4)
C21 0.060(7) 0.043(6) 0.055(7) 0.007(5) 0.004(6) 0.018(5)
C22 0.039(6) 0.041(6) 0.074(8) 0.009(5) 0.024(6) 0.007(5)
C23 0.074(8) 0.031(5) 0.049(6) 0.012(5) 0.025(6) 0.021(5)
C24 0.072(8) 0.029(5) 0.062(7) -0.007(5) -0.004(6) 0.007(5)
C25 0.056(7) 0.027(5) 0.075(8) 0.007(5) 0.015(6) -0.011(5)
C26 0.067(7) 0.040(6) 0.056(7) 0.006(5) 0.020(6) 0.014(5)
C27 0.104(11) 0.095(11) 0.144(14) -0.036(10) -0.072(11) 0.051(9)
C28 0.196(19) 0.132(15) 0.25(2) -0.080(15) -0.176(18) 0.069(14)
C29 0.069(8) 0.105(10) 0.107(11) 0.011(9) -0.015(8) 0.021(8)
C30 0.098(10) 0.072(8) 0.097(10) -0.034(7) -0.022(8) 0.017(7)
C31 0.049(6) 0.045(6) 0.042(6) 0.015(5) 0.012(5) 0.007(5)
C32 0.058(7) 0.043(6) 0.045(6) -0.002(5) 0.034(5) -0.011(5)
C33 0.038(6) 0.047(6) 0.045(6) 0.003(5) 0.022(5) 0.005(5)
C34 0.044(6) 0.055(6) 0.032(5) 0.000(5) 0.017(5) -0.016(5)
C35 0.056(7) 0.038(5) 0.049(6) 0.009(5) 0.033(5) -0.011(5)
C36 0.049(6) 0.048(6) 0.045(6) 0.020(5) 0.019(5) 0.011(5)
C37 0.062(7) 0.079(8) 0.053(7) 0.006(6) 0.002(6) -0.014(7)
C38 0.089(11) 0.183(17) 0.094(11) 0.012(11) -0.017(9) -0.040(11)
C39 0.112(12) 0.25(2) 0.051(8) 0.058(11) -0.021(8) -0.050(13)
C40 0.047(6) 0.072(7) 0.081(8) -0.003(6) 0.020(6) -0.009(6)
C51 0.081(12) 0.19(2) 0.142(18) -0.086(16) -0.018(11) 0.067(13)
C52 0.20(2) 0.084(12) 0.131(17) 0.007(13) 0.030(16) 0.010(14)
N1 0.044(5) 0.036(4) 0.036(4) -0.003(4) 0.010(4) -0.011(4)
N2 0.036(5) 0.033(4) 0.057(5) 0.000(4) 0.022(4) 0.002(4)
O1 0.050(4) 0.026(3) 0.041(4) -0.001(3) 0.025(3) -0.005(3)
O2 0.041(3) 0.034(3) 0.033(3) -0.003(3) 0.016(3) -0.001(3)
O3 0.046(4) 0.034(3) 0.055(4) -0.005(3) 0.023(3) -0.001(3)
O4 0.037(3) 0.029(3) 0.042(4) -0.002(3) 0.013(3) 0.004(3)
O11 0.063(5) 0.076(5) 0.088(6) 0.002(4) 0.006(4) -0.027(4)
O12 0.091(8) 0.37(2) 0.187(13) -0.020(14) 0.069(8) -0.022(11)
O13 0.33(2) 0.108(9) 0.33(2) 0.071(11) -0.126(16) -0.145(12)
O21 0.38(2) 0.117(9) 0.070(7) 0.013(6) 0.077(10) 0.074(10)
O22 0.090(8) 0.120(9) 0.45(3) 0.014(12) -0.041(12) -0.039(8)
O23 0.125(7) 0.042(4) 0.115(7) -0.003(4) 0.063(6) -0.010(5)
F11 0.289(17) 0.237(14) 0.123(9) -0.003(10) -0.014(9) 0.167(14)
F12 0.203(11) 0.275(13) 0.122(8) -0.085(8) 0.003(8) 0.116(10)
F13 0.136(10) 0.44(2) 0.207(13) -0.126(14) -0.093(9) 0.002(12)
F21 0.351(18) 0.148(9) 0.091(7) -0.016(7) 0.074(9) 0.035(10)
F22 0.46(2) 0.089(7) 0.249(14) 0.045(8) 0.183(14) 0.137(11)
F23 0.127(9) 0.273(17) 0.266(18) 0.012(13) 0.026(10) 0.041(10)
S1 0.075(2) 0.107(3) 0.102(3) -0.001(2) 0.010(2) -0.052(2)
S2 0.078(2) 0.0516(17) 0.081(2) 0.0055(17) 0.0300(19) 0.0017(16)
Ru1 0.0363(4) 0.0280(4) 0.0368(4) 0.0030(3) 0.0154(3) 0.0007(3)
Ru2 0.0407(4) 0.0253(3) 0.0383(4) 0.0017(3) 0.0158(3) 0.0019(3)

loop_
_atom_type_symbol
_atom_type_description
_atom_type_scat_dispersion_real
_atom_type_scat_dispersion_imag
_atom_type_scat_source
C C 0.0033 0.0016 'International Tables Vol C Tables 4.2.6.8 and 6.1.1.4'
H H 0 0 'International Tables Vol C Tables 4.2.6.8 and 6.1.1.4'
N N 0.0061 0.0033 'International Tables Vol C Tables 4.2.6.8 and 6.1.1.4'
O O 0.0106 0.006 'International Tables Vol C Tables 4.2.6.8 and 6.1.1.4'
F F 0.0171 0.0103 'International Tables Vol C Tables 4.2.6.8 and 6.1.1.4'
S S 0.1246 0.1234 'International Tables Vol C Tables 4.2.6.8 and 6.1.1.4'
Ru Ru -1.2594 0.8363 'International Tables Vol C Tables 4.2.6.8 and 6.1.1.4'

loop_
_geom_angle_atom_site_label_1
_geom_angle_atom_site_label_2
_geom_angle_atom_site_label_3
_geom_angle
_geom_angle_site_symmetry_1
_geom_angle_site_symmetry_3
_geom_angle_publ_flag
C6 C1 C2 122.1(9) . . ?
C6 C1 C7 120.3(8) . . ?
C2 C1 C7 117.5(9) . . ?
C3 C2 C1 117.4(10) . . ?
C3 C2 H2A 121.3 . . ?
C1 C2 H2A 121.3 . . ?
C4 C3 C2 121.5(11) . . ?
C4 C3 H3 119.3 . . ?
C2 C3 H3 119.3 . . ?
C5 C4 C3 121.3(11) . . ?
C5 C4 H4 119.4 . . ?
C3 C4 H4 119.4 . . ?
C4 C5 C6 119.7(13) . . ?
C4 C5 H5 120.2 . . ?
C6 C5 H5 120.2 . . ?
C1 C6 C5 117.8(11) . . ?
C1 C6 H6 121.1 . . ?
C5 C6 H6 121.1 . . ?
O1 C7 N1 120.5(7) . . ?
O1 C7 C1 120.2(7) . . ?
N1 C7 C1 119.3(8) . . ?
C12 C11 C16 120.0(9) . . ?
C12 C11 C17 116.2(9) . . ?
C16 C11 C17 123.6(9) . . ?
C11 C12 C13 119.1(10) . . ?
C11 C12 H12 120.4 . . ?
C13 C12 H12 120.4 . . ?
C14 C13 C12 119.9(11) . . ?
C14 C13 H13 120.1 . . ?
C12 C13 H13 120.1 . . ?
C15 C14 C13 120.6(10) . . ?
C15 C14 H14 119.7 . . ?
C13 C14 H14 119.7 . . ?
C14 C15 C16 119.0(11) . . ?
C14 C15 H15 120.5 . . ?
C16 C15 H15 120.5 . . ?
C15 C16 C11 121.3(10) . . ?
C15 C16 H16 119.3 . . ?
C11 C16 H16 119.3 . . ?
O3 C17 N2 119.2(8) . . ?
O3 C17 C11 119.9(8) . . ?
N2 C17 C11 120.9(8) . . ?
C22 C21 C26 115.0(9) . . ?
C22 C21 C27 122.0(11) . . ?
C26 C21 C27 123.0(11) . . ?
C22 C21 Ru2 69.1(5) . . ?
C26 C21 Ru2 68.9(5) . . ?
C27 C21 Ru2 132.6(8) . . ?
C23 C22 C21 123.6(9) . . ?
C23 C22 Ru2 72.5(5) . . ?
C21 C22 Ru2 73.0(5) . . ?
C23 C22 H22 118.2 . . ?
C21 C22 H22 118.2 . . ?
Ru2 C22 H22 128.8 . . ?
C22 C23 C24 121.7(9) . . ?
C22 C23 Ru2 70.2(5) . . ?
C24 C23 Ru2 72.9(5) . . ?
C22 C23 H23 119.1 . . ?
C24 C23 H23 119.1 . . ?
Ru2 C23 H23 130.5 . . ?
C25 C24 C23 115.6(9) . . ?
C25 C24 C30 122.0(11) . . ?
C23 C24 C30 122.1(10) . . ?
C25 C24 Ru2 68.9(5) . . ?
C23 C24 Ru2 68.9(5) . . ?
C30 C24 Ru2 127.8(7) . . ?
C24 C25 C26 122.7(9) . . ?
C24 C25 Ru2 73.8(5) . . ?
C26 C25 Ru2 70.4(5) . . ?
C24 C25 H25 118.7 . . ?
C26 C25 H25 118.7 . . ?
Ru2 C25 H25 129.9 . . ?
C25 C26 C21 121.3(9) . . ?
C25 C26 Ru2 71.5(5) . . ?
C21 C26 Ru2 72.3(5) . . ?
C25 C26 H26 119.3 . . ?
C21 C26 H26 119.3 . . ?
Ru2 C26 H26 129.3 . . ?
C28 C27 C21 122.6(12) . . ?
C28 C27 C29 123.5(12) . . ?
C21 C27 C29 112.6(11) . . ?
C28 C27 H27 93.9 . . ?
C21 C27 H27 93.9 . . ?
C29 C27 H27 93.9 . . ?
C27 C28 H28A 109.5 . . ?
C27 C28 H28B 109.5 . . ?
H28A C28 H28B 109.5 . . ?
C27 C28 H28C 109.5 . . ?
H28A C28 H28C 109.5 . . ?
H28B C28 H28C 109.5 . . ?
C27 C29 H29A 109.5 . . ?
C27 C29 H29B 109.5 . . ?
H29A C29 H29B 109.5 . . ?
C27 C29 H29C 109.5 . . ?
H29A C29 H29C 109.5 . . ?
H29B C29 H29C 109.5 . . ?
C24 C30 H30A 109.5 . . ?
C24 C30 H30B 109.5 . . ?
H30A C30 H30B 109.5 . . ?
C24 C30 H30C 109.5 . . ?
H30A C30 H30C 109.5 . . ?
H30B C30 H30C 109.5 . . ?
C36 C31 C32 115.8(9) . . ?
C36 C31 C37 119.1(9) . . ?
C32 C31 C37 125.1(9) . . ?
C36 C31 Ru1 69.2(5) . . ?
C32 C31 Ru1 70.0(5) . . ?
C37 C31 Ru1 131.9(6) . . ?
C33 C32 C31 122.2(8) . . ?
C33 C32 Ru1 71.6(5) . . ?
C31 C32 Ru1 71.8(5) . . ?
C33 C32 H32 118.9 . . ?
C31 C32 H32 118.9 . . ?
Ru1 C32 H32 130.5 . . ?
C32 C33 C34 120.9(9) . . ?
C32 C33 Ru1 70.5(5) . . ?
C34 C33 Ru1 71.7(5) . . ?
C32 C33 H33 119.5 . . ?
C34 C33 H33 119.5 . . ?
Ru1 C33 H33 131 . . ?
C35 C34 C33 117.8(9) . . ?
C35 C34 C40 121.8(9) . . ?
C33 C34 C40 120.1(9) . . ?
C35 C34 Ru1 69.7(5) . . ?
C33 C34 Ru1 70.4(5) . . ?
C40 C34 Ru1 125.0(6) . . ?
C34 C35 C36 121.5(9) . . ?
C34 C35 Ru1 73.1(5) . . ?
C36 C35 Ru1 70.2(5) . . ?
C34 C35 H35 119.2 . . ?
C36 C35 H35 119.2 . . ?
Ru1 C35 H35 130 . . ?
C31 C36 C35 121.8(8) . . ?
C31 C36 Ru1 72.7(5) . . ?
C35 C36 Ru1 71.0(5) . . ?
C31 C36 H36 119.1 . . ?
C35 C36 H36 119.1 . . ?
Ru1 C36 H36 129.9 . . ?
C31 C37 C38 112.9(9) . . ?
C31 C37 C39 109.1(9) . . ?
C38 C37 C39 108.3(10) . . ?
C31 C37 H37 108.8 . . ?
C38 C37 H37 108.8 . . ?
C39 C37 H37 108.8 . . ?
C37 C38 H38A 109.5 . . ?
C37 C38 H38B 109.5 . . ?
H38A C38 H38B 109.5 . . ?
C37 C38 H38C 109.5 . . ?
H38A C38 H38C 109.5 . . ?
H38B C38 H38C 109.5 . . ?
C37 C39 H39A 109.5 . . ?
C37 C39 H39B 109.5 . . ?
H39A C39 H39B 109.5 . . ?
C37 C39 H39C 109.5 . . ?
H39A C39 H39C 109.5 . . ?
H39B C39 H39C 109.5 . . ?
C34 C40 H40A 109.5 . . ?
C34 C40 H40B 109.5 . . ?
H40A C40 H40B 109.5 . . ?
C34 C40 H40C 109.5 . . ?
H40A C40 H40C 109.5 . . ?
H40B C40 H40C 109.5 . . ?
F12 C51 F11 105(2) . . ?
F12 C51 F13 109.9(16) . . ?
F11 C51 F13 109.1(17) . . ?
F12 C51 S1 114.2(13) . . ?
F11 C51 S1 108.1(13) . . ?
F13 C51 S1 109.9(17) . . ?
F22 C52 F21 110.3(18) . . ?
F22 C52 F23 111(2) . . ?
F21 C52 F23 99.7(17) . . ?
F22 C52 S2 113.8(15) . . ?
F21 C52 S2 115.6(17) . . ?
F23 C52 S2 104.9(14) . . ?
C7 N1 O2 118.0(7) . . ?
C7 N1 H1 132(5) . . ?
O2 N1 H1 108(5) . . ?
C17 N2 O4 118.3(7) . . ?
C17 N2 H2 131(6) . . ?
O4 N2 H2 110(5) . . ?
C7 O1 Ru2 113.4(5) . . ?
N1 O2 Ru2 109.3(4) . . ?
N1 O2 Ru1 116.6(4) . . ?
Ru2 O2 Ru1 98.4(2) . . ?
C17 O3 Ru1 115.6(5) . . ?
N2 O4 Ru1 108.6(4) . . ?
N2 O4 Ru2 114.5(4) . . ?
Ru1 O4 Ru2 98.6(2) . . ?
O13 S1 O11 115.5(8) . . ?
O13 S1 O12 115.3(10) . . ?
O11 S1 O12 113.0(7) . . ?
O13 S1 C51 105.9(11) . . ?
O11 S1 C51 104.2(8) . . ?
O12 S1 C51 100.8(8) . . ?
O21 S2 O23 119.6(7) . . ?
O21 S2 O22 115.8(9) . . ?
O23 S2 O22 111.1(7) . . ?
O21 S2 C52 105.5(9) . . ?
O23 S2 C52 108.1(7) . . ?
O22 S2 C52 92.7(10) . . ?
O3 Ru1 O4 77.2(2) . . ?
O3 Ru1 C36 91.1(3) . . ?
O4 Ru1 C36 130.5(3) . . ?
O3 Ru1 O2 87.6(2) . . ?
O4 Ru1 O2 77.8(2) . . ?
C36 Ru1 O2 150.4(3) . . ?
O3 Ru1 C35 99.8(3) . . ?
O4 Ru1 C35 169.3(3) . . ?
C36 Ru1 C35 38.8(3) . . ?
O2 Ru1 C35 112.5(3) . . ?
O3 Ru1 C32 146.3(3) . . ?
O4 Ru1 C32 96.2(3) . . ?
C36 Ru1 C32 68.0(4) . . ?
O2 Ru1 C32 123.7(3) . . ?
C35 Ru1 C32 80.5(3) . . ?
O3 Ru1 C33 166.9(3) . . ?
O4 Ru1 C33 115.9(3) . . ?
C36 Ru1 C33 80.6(3) . . ?
O2 Ru1 C33 94.8(3) . . ?
C35 Ru1 C33 67.4(3) . . ?
C32 Ru1 C33 37.8(3) . . ?
O3 Ru1 C31 109.9(3) . . ?
O4 Ru1 C31 101.3(3) . . ?
C36 Ru1 C31 38.1(3) . . ?
O2 Ru1 C31 162.0(3) . . ?
C35 Ru1 C31 69.8(4) . . ?
C32 Ru1 C31 38.3(3) . . ?
C33 Ru1 C31 69.2(3) . . ?
O3 Ru1 C34 129.4(3) . . ?
O4 Ru1 C34 150.4(3) . . ?
C36 Ru1 C34 68.9(4) . . ?
O2 Ru1 C34 89.4(3) . . ?
C35 Ru1 C34 37.1(3) . . ?
C32 Ru1 C34 68.7(3) . . ?
C33 Ru1 C34 37.9(3) . . ?
C31 Ru1 C34 82.7(3) . . ?
O1 Ru2 O2 77.06(19) . . ?
O1 Ru2 C22 138.9(4) . . ?
O2 Ru2 C22 94.3(3) . . ?
O1 Ru2 O4 89.1(2) . . ?
O2 Ru2 O4 78.1(2) . . ?
C22 Ru2 O4 128.9(3) . . ?
O1 Ru2 C26 90.5(3) . . ?
O2 Ru2 C26 136.6(4) . . ?
C22 Ru2 C26 68.2(4) . . ?
O4 Ru2 C26 144.0(3) . . ?
O1 Ru2 C25 104.9(3) . . ?
O2 Ru2 C25 173.6(3) . . ?
C22 Ru2 C25 80.2(4) . . ?
O4 Ru2 C25 107.9(3) . . ?
C26 Ru2 C25 38.1(4) . . ?
O1 Ru2 C23 170.9(3) . . ?
O2 Ru2 C23 110.0(3) . . ?
C22 Ru2 C23 37.2(4) . . ?
O4 Ru2 C23 97.9(3) . . ?
C26 Ru2 C23 80.4(3) . . ?
C25 Ru2 C23 67.4(4) . . ?
O1 Ru2 C21 104.6(3) . . ?
O2 Ru2 C21 104.1(3) . . ?
C22 Ru2 C21 37.9(4) . . ?
O4 Ru2 C21 166.2(3) . . ?
C26 Ru2 C21 38.8(4) . . ?
C25 Ru2 C21 69.6(4) . . ?
C23 Ru2 C21 68.5(4) . . ?
O1 Ru2 C24 137.1(3) . . ?
O2 Ru2 C24 143.2(3) . . ?
C22 Ru2 C24 68.6(4) . . ?
O4 Ru2 C24 87.7(3) . . ?
C26 Ru2 C24 68.7(4) . . ?
C25 Ru2 C24 37.3(4) . . ?
C23 Ru2 C24 38.2(4) . . ?
C21 Ru2 C24 82.6(4) . . ?

loop_
_geom_bond_atom_site_label_1
_geom_bond_atom_site_label_2
_geom_bond_distance
_geom_bond_site_symmetry_2
_geom_bond_publ_flag
C1 C6 1.358(13) . ?
C1 C2 1.384(12) . ?
C1 C7 1.509(11) . ?
C2 C3 1.349(13) . ?
C2 H2A 0.93 . ?
C3 C4 1.342(17) . ?
C3 H3 0.93 . ?
C4 C5 1.342(18) . ?
C4 H4 0.93 . ?
C5 C6 1.388(14) . ?
C5 H5 0.93 . ?
C6 H6 0.93 . ?
C7 O1 1.283(9) . ?
C7 N1 1.304(10) . ?
C11 C12 1.362(12) . ?
C11 C16 1.377(12) . ?
C11 C17 1.482(11) . ?
C12 C13 1.391(13) . ?
C12 H12 0.93 . ?
C13 C14 1.388(16) . ?
C13 H13 0.93 . ?
C14 C15 1.356(15) . ?
C14 H14 0.93 . ?
C15 C16 1.371(13) . ?
C15 H15 0.93 . ?
C16 H16 0.93 . ?
C17 O3 1.267(9) . ?
C17 N2 1.317(10) . ?
C21 C22 1.405(13) . ?
C21 C26 1.438(13) . ?
C21 C27 1.462(15) . ?
C21 Ru2 2.187(9) . ?
C22 C23 1.374(13) . ?
C22 Ru2 2.135(9) . ?
C22 H22 0.93 . ?
C23 C24 1.435(13) . ?
C23 Ru2 2.165(9) . ?
C23 H23 0.93 . ?
C24 C25 1.399(13) . ?
C24 C30 1.485(13) . ?
C24 Ru2 2.218(9) . ?
C25 C26 1.403(13) . ?
C25 Ru2 2.155(8) . ?
C25 H25 0.93 . ?
C26 Ru2 2.141(9) . ?
C26 H26 0.93 . ?
C27 C28 1.357(13) . ?
C27 C29 1.480(14) . ?
C27 H27 0.98 . ?
C28 H28A 0.96 . ?
C28 H28B 0.96 . ?
C28 H28C 0.96 . ?
C29 H29A 0.96 . ?
C29 H29B 0.96 . ?
C29 H29C 0.96 . ?
C30 H30A 0.96 . ?
C30 H30B 0.96 . ?
C30 H30C 0.96 . ?
C31 C36 1.415(12) . ?
C31 C32 1.426(12) . ?
C31 C37 1.475(13) . ?
C31 Ru1 2.187(9) . ?
C32 C33 1.406(12) . ?
C32 Ru1 2.163(8) . ?
C32 H32 0.93 . ?
C33 C34 1.422(12) . ?
C33 Ru1 2.178(8) . ?
C33 H33 0.93 . ?
C34 C35 1.384(12) . ?
C34 C40 1.497(12) . ?
C34 Ru1 2.195(8) . ?
C35 C36 1.426(13) . ?
C35 Ru1 2.151(8) . ?
C35 H35 0.93 . ?
C36 Ru1 2.142(8) . ?
C36 H36 0.93 . ?
C37 C38 1.497(12) . ?
C37 C39 1.553(14) . ?
C37 H37 0.98 . ?
C38 H38A 0.96 . ?
C38 H38B 0.96 . ?
C38 H38C 0.96 . ?
C39 H39A 0.96 . ?
C39 H39B 0.96 . ?
C39 H39C 0.96 . ?
C40 H40A 0.96 . ?
C40 H40B 0.96 . ?
C40 H40C 0.96 . ?
C51 F12 1.226(16) . ?
C51 F11 1.29(2) . ?
C51 F13 1.307(19) . ?
C51 S1 1.82(2) . ?
C52 F22 1.237(17) . ?
C52 F21 1.28(2) . ?
C52 F23 1.39(2) . ?
C52 S2 1.73(2) . ?
N1 O2 1.391(8) . ?
N1 H1 0.85(2) . ?
N2 O4 1.402(8) . ?
N2 H2 0.85(2) . ?
O1 Ru2 2.076(5) . ?
O2 Ru2 2.117(5) . ?
O2 Ru1 2.146(5) . ?
O3 Ru1 2.060(5) . ?
O4 Ru1 2.118(5) . ?
O4 Ru2 2.137(5) . ?
O11 S1 1.394(7) . ?
O12 S1 1.445(13) . ?
O13 S1 1.325(11) . ?
O21 S2 1.330(10) . ?
O22 S2 1.490(11) . ?
O23 S2 1.398(7) . ?

loop_
_geom_hbond_atom_site_label_D
_geom_hbond_atom_site_label_H
_geom_hbond_atom_site_label_A
_geom_hbond_site_symmetry_A
_geom_hbond_distance_DH
_geom_hbond_distance_HA
_geom_hbond_distance_DA
_geom_hbond_angle_DHA
N1 H1 O23 . 0.85(2) 2.00(4) 2.800(10) 157(8)
N2 H2 O11 1_445 0.85(2) 1.94(3) 2.771(9) 166(8)
